data_7126421
loop_
_publ_author_name
'Fueyo-Gonz\'alez, Francisco'
'Garcia-Fernandez, Emilio'
'Mart\'inez, David'
'Infantes, Lourdes'
'Orte, Angel'
'Gonz\'alez-Vera, Juan A'
'Herranz, Rosario'

_publ_section_title
;
 Smart lanthanide antennas for sensing water.
;
_journal_issue 41
_journal_name_full 'Chemical communications (Cambridge, England)'
_journal_page_first 5484
_journal_page_last 5487
_journal_paper_doi 10.1039/d0cc01725f
_journal_volume 56
_journal_year 2020
_chemical_formula_moiety 'C14 H13 N O4'
_chemical_formula_sum 'C14 H13 N O4'
_chemical_formula_weight 259.25
_space_group_crystal_system triclinic
_space_group_IT_number 2
_space_group_name_Hall '-P 1'
_space_group_name_H-M_alt 'P -1'
_atom_sites_solution_hydrogens difmap
_audit_creation_date 2020-01-24
_audit_creation_method
;
Olex2 1.2
(compiled May 18 2018 14:05:52 for OlexSys, GUI svn.r5506)
;
_audit_update_record
;
2020-01-29 deposited with the CCDC.	2020-04-21 downloaded from the CCDC.
;
_cell_angle_alpha 102.100(4)
_cell_angle_beta 92.658(4)
_cell_angle_gamma 101.463(4)
_cell_formula_units_Z 2
_cell_length_a 7.1411(5)
_cell_length_b 7.8726(5)
_cell_length_c 10.6572(6)
_cell_measurement_reflns_used 1991
_cell_measurement_temperature 120(2)
_cell_measurement_theta_max 65.16
_cell_measurement_theta_min 4.26
_cell_volume 571.71(6)
_computing_cell_refinement 'Bruker SAINT'
_computing_data_collection 'Bruker APEX2'
_computing_data_reduction 'Bruker SAINT'
_computing_molecular_graphics 'Olex2 (Dolomanov et al., 2009)'
_computing_publication_material 'Olex2 (Dolomanov et al., 2009)'
_computing_structure_refinement 'ShelXL (Sheldrick, 2015)'
_diffrn_ambient_temperature 119.99
_diffrn_measured_fraction_theta_full 0.925
_diffrn_measured_fraction_theta_max 0.925
_diffrn_measurement_device_type 'Bruker APEX-II CCD'
_diffrn_measurement_method '\f and \w scans'
_diffrn_radiation_monochromator graphite
_diffrn_radiation_source 'sealed tube'
_diffrn_radiation_type CuK\a
_diffrn_radiation_wavelength 1.54178
_diffrn_reflns_av_R_equivalents 0.0338
_diffrn_reflns_av_unetI/netI 0.0390
_diffrn_reflns_Laue_measured_fraction_full 0.925
_diffrn_reflns_Laue_measured_fraction_max 0.925
_diffrn_reflns_limit_h_max 8
_diffrn_reflns_limit_h_min -8
_diffrn_reflns_limit_k_max 9
_diffrn_reflns_limit_k_min -8
_diffrn_reflns_limit_l_max 10
_diffrn_reflns_limit_l_min -12
_diffrn_reflns_number 4613
_diffrn_reflns_point_group_measured_fraction_full 0.925
_diffrn_reflns_point_group_measured_fraction_max 0.925
_diffrn_reflns_theta_full 66.413
_diffrn_reflns_theta_max 66.413
_diffrn_reflns_theta_min 4.261
_exptl_absorpt_coefficient_mu 0.929
_exptl_absorpt_correction_T_max 0.7527
_exptl_absorpt_correction_T_min 0.6480
_exptl_absorpt_correction_type multi-scan
_exptl_absorpt_process_details
;
 SADABS 2016/2: Krause, L., Herbst-Irmer, R., Sheldrick G.M. & Stalke D.,
 J. Appl. Cryst. 48 (2015) 3-10
;
_exptl_crystal_colour colourless
_exptl_crystal_density_diffrn 1.506
_exptl_crystal_description Prism
_exptl_crystal_F_000 272
_exptl_crystal_size_max 0.19
_exptl_crystal_size_mid 0.06
_exptl_crystal_size_min 0.03
_refine_diff_density_max 0.232
_refine_diff_density_min -0.225
_refine_diff_density_rms 0.052
_refine_ls_extinction_method none
_refine_ls_goodness_of_fit_ref 1.020
_refine_ls_hydrogen_treatment refall
_refine_ls_matrix_type full
_refine_ls_number_parameters 224
_refine_ls_number_reflns 1865
_refine_ls_number_restraints 0
_refine_ls_restrained_S_all 1.020
_refine_ls_R_factor_all 0.0549
_refine_ls_R_factor_gt 0.0389
_refine_ls_shift/su_max 0.000
_refine_ls_shift/su_mean 0.000
_refine_ls_structure_factor_coef Fsqd
_refine_ls_weighting_details 'w=1/[\s^2^(Fo^2^)+(0.0725P)^2^] where P=(Fo^2^+2Fc^2^)/3'
_refine_ls_weighting_scheme calc
_refine_ls_wR_factor_gt 0.0950
_refine_ls_wR_factor_ref 0.1003
_reflns_Friedel_coverage 0.000
_reflns_number_gt 1543
_reflns_number_total 1865
_reflns_threshold_expression 'I > 2\s(I)'
_cod_data_source_file d0cc01725f2.cif
_cod_data_source_block fjf190_mf
_cod_depositor_comments 'Adding full bibliography for 7126421--7126424.cif.'
_cod_database_code 7126421
_shelx_shelxl_version_number 2018/3
_shelx_space_group_comment
;
The symmetry employed for this shelxl refinement is uniquely defined
by the following loop, which should always be used as a source of
symmetry information in preference to the above space-group names.
They are only intended as comments.
;
_shelx_estimated_absorpt_t_max 0.946
_shelx_estimated_absorpt_t_min 0.897
_olex2_refinement_description
;
;
_olex2_submission_special_instructions 'No special instructions were received'

loop_
_space_group_symop_operation_xyz
'x, y, z'
'-x, -y, -z'

loop_
_atom_site_label
_atom_site_type_symbol
_atom_site_fract_x
_atom_site_fract_y
_atom_site_fract_z
_atom_site_U_iso_or_equiv
_atom_site_adp_type
_atom_site_occupancy
_atom_site_site_symmetry_order
_atom_site_calc_flag
_atom_site_refinement_flags_posn
_atom_site_refinement_flags_adp
_atom_site_refinement_flags_occupancy
_atom_site_disorder_assembly
_atom_site_disorder_group
O2 O 0.05360(13) -0.02683(13) -0.15512(9) 0.0229(3) Uani 1 1 d . . . . .
O3A O 0.27565(16) -0.02688(14) -0.37494(10) 0.0298(3) Uani 1 1 d . . . . .
O3B O 0.21123(14) 0.20069(13) -0.45286(9) 0.0241(3) Uani 1 1 d . . . . .
O8 O 0.15037(13) 0.43698(13) 0.24342(9) 0.0230(3) Uani 1 1 d . . . . .
N1 N 0.13006(15) 0.23566(16) -0.00847(11) 0.0181(3) Uani 1 1 d . . . . .
H1 H 0.071(3) 0.174(3) 0.0493(17) 0.036(5) Uiso 1 1 d . . . . .
C2 C 0.12642(18) 0.13394(18) -0.13157(13) 0.0187(3) Uani 1 1 d . . . . .
C3 C 0.20662(18) 0.22642(19) -0.23054(13) 0.0182(3) Uani 1 1 d . . . . .
C3A C 0.26749(17) 0.40713(18) -0.20066(13) 0.0179(3) Uani 1 1 d . . . . .
C3B C 0.23307(18) 0.11656(18) -0.35736(13) 0.0193(3) Uani 1 1 d . . . . .
C3C C 0.2500(2) 0.1096(2) -0.57892(14) 0.0271(4) Uani 1 1 d . . . . .
H3CA H 0.176(3) -0.014(3) -0.5965(18) 0.037(5) Uiso 1 1 d . . . . .
H3CB H 0.207(3) 0.169(3) -0.6400(19) 0.048(5) Uiso 1 1 d . . . . .
H3CC H 0.388(3) 0.108(3) -0.5810(18) 0.041(5) Uiso 1 1 d . . . . .
C4 C 0.34704(19) 0.54199(18) -0.27703(13) 0.0199(3) Uani 1 1 d . . . . .
H4A H 0.250(2) 0.544(2) -0.3429(15) 0.022(4) Uiso 1 1 d . . . . .
H4B H 0.453(2) 0.511(2) -0.3260(16) 0.029(4) Uiso 1 1 d . . . . .
C5 C 0.40728(19) 0.72315(18) -0.17832(13) 0.0210(3) Uani 1 1 d . . . . .
H5B H 0.341(2) 0.811(2) -0.2051(16) 0.028(4) Uiso 1 1 d . . . . .
H5A H 0.545(3) 0.770(2) -0.1714(16) 0.027(4) Uiso 1 1 d . . . . .
C5A C 0.34607(18) 0.68354(18) -0.05231(14) 0.0192(3) Uani 1 1 d . . . . .
C6 C 0.35707(19) 0.78650(19) 0.07024(14) 0.0213(3) Uani 1 1 d . . . . .
H6 H 0.411(2) 0.910(2) 0.0885(15) 0.022(4) Uiso 1 1 d . . . . .
C7 C 0.29092(19) 0.70522(19) 0.16982(13) 0.0215(3) Uani 1 1 d . . . . .
H7 H 0.301(2) 0.777(2) 0.2557(17) 0.027(4) Uiso 1 1 d . . . . .
C8 C 0.21407(18) 0.52422(19) 0.15031(13) 0.0193(3) Uani 1 1 d . . . . .
C8A C 0.1611(2) 0.5412(2) 0.37151(13) 0.0244(3) Uani 1 1 d . . . . .
H8AA H 0.079(2) 0.630(2) 0.3763(16) 0.027(4) Uiso 1 1 d . . . . .
H8AB H 0.291(2) 0.600(2) 0.4057(15) 0.023(4) Uiso 1 1 d . . . . .
H8AC H 0.109(2) 0.456(2) 0.4219(17) 0.030(4) Uiso 1 1 d . . . . .
C9A C 0.20109(17) 0.41744(18) 0.02474(13) 0.0176(3) Uani 1 1 d . . . . .
C9B C 0.26684(17) 0.50126(18) -0.07126(13) 0.0178(3) Uani 1 1 d . . . . .

loop_
_atom_site_aniso_label
_atom_site_aniso_U_11
_atom_site_aniso_U_22
_atom_site_aniso_U_33
_atom_site_aniso_U_23
_atom_site_aniso_U_13
_atom_site_aniso_U_12
O2 0.0310(5) 0.0176(5) 0.0185(5) 0.0040(4) 0.0033(4) 0.0011(4)
O3A 0.0472(6) 0.0253(6) 0.0234(5) 0.0085(5) 0.0097(4) 0.0180(5)
O3B 0.0373(5) 0.0233(5) 0.0149(5) 0.0056(4) 0.0049(4) 0.0121(4)
O8 0.0300(5) 0.0237(5) 0.0160(5) 0.0052(4) 0.0047(4) 0.0058(4)
N1 0.0209(6) 0.0183(6) 0.0160(6) 0.0071(5) 0.0023(4) 0.0027(5)
C2 0.0191(6) 0.0193(7) 0.0188(7) 0.0055(6) 0.0008(5) 0.0055(5)
C3 0.0179(6) 0.0203(7) 0.0172(7) 0.0055(6) 0.0007(5) 0.0046(5)
C3A 0.0146(6) 0.0222(7) 0.0184(7) 0.0070(6) 0.0007(5) 0.0053(5)
C3B 0.0198(6) 0.0205(7) 0.0190(7) 0.0082(6) 0.0025(5) 0.0033(5)
C3C 0.0404(9) 0.0281(8) 0.0158(7) 0.0056(7) 0.0072(6) 0.0129(7)
C4 0.0212(6) 0.0207(7) 0.0196(7) 0.0081(6) 0.0031(5) 0.0042(5)
C5 0.0235(7) 0.0192(7) 0.0213(7) 0.0065(6) 0.0021(5) 0.0045(6)
C5A 0.0177(6) 0.0190(7) 0.0219(7) 0.0061(6) 0.0006(5) 0.0050(5)
C6 0.0230(7) 0.0167(7) 0.0236(7) 0.0046(6) 0.0016(5) 0.0027(5)
C7 0.0227(6) 0.0225(7) 0.0183(7) 0.0006(6) 0.0005(5) 0.0067(5)
C8 0.0186(6) 0.0240(7) 0.0172(7) 0.0069(6) 0.0022(5) 0.0064(5)
C8A 0.0281(7) 0.0299(8) 0.0169(7) 0.0049(7) 0.0051(6) 0.0097(6)
C9A 0.0156(6) 0.0184(7) 0.0194(7) 0.0056(6) 0.0003(5) 0.0042(5)
C9B 0.0161(6) 0.0210(7) 0.0176(7) 0.0063(6) 0.0005(5) 0.0057(5)

loop_
_atom_type_symbol
_atom_type_description
_atom_type_scat_dispersion_real
_atom_type_scat_dispersion_imag
_atom_type_scat_source
C C 0.0181 0.0091 'International Tables Vol C Tables 4.2.6.8 and 6.1.1.4'
H H 0.0000 0.0000 'International Tables Vol C Tables 4.2.6.8 and 6.1.1.4'
N N 0.0311 0.0180 'International Tables Vol C Tables 4.2.6.8 and 6.1.1.4'
O O 0.0492 0.0322 'International Tables Vol C Tables 4.2.6.8 and 6.1.1.4'

loop_
_geom_angle_atom_site_label_1
_geom_angle_atom_site_label_2
_geom_angle_atom_site_label_3
_geom_angle
_geom_angle_site_symmetry_1
_geom_angle_site_symmetry_3
_geom_angle_publ_flag
C3B O3B C3C 115.10(11) . . ?
C8 O8 C8A 117.22(11) . . ?
C2 N1 H1 114.6(11) . . ?
C2 N1 C9A 123.35(13) . . ?
C9A N1 H1 121.9(11) . . ?
O2 C2 N1 119.63(13) . . ?
O2 C2 C3 123.03(13) . . ?
N1 C2 C3 117.32(12) . . ?
C2 C3 C3B 118.13(12) . . ?
C3A C3 C2 119.79(13) . . ?
C3A C3 C3B 121.88(13) . . ?
C3 C3A C4 133.75(13) . . ?
C3 C3A C9B 118.94(14) . . ?
C9B C3A C4 107.28(12) . . ?
O3A C3B O3B 122.92(13) . . ?
O3A C3B C3 125.79(13) . . ?
O3B C3B C3 111.24(12) . . ?
O3B C3C H3CA 108.3(11) . . ?
O3B C3C H3CB 107.2(12) . . ?
O3B C3C H3CC 110.7(11) . . ?
H3CA C3C H3CB 109.7(16) . . ?
H3CA C3C H3CC 108.7(15) . . ?
H3CB C3C H3CC 112.3(16) . . ?
C3A C4 H4A 109.8(9) . . ?
C3A C4 H4B 112.9(10) . . ?
C3A C4 C5 106.06(11) . . ?
H4A C4 H4B 103.8(13) . . ?
C5 C4 H4A 111.9(10) . . ?
C5 C4 H4B 112.6(10) . . ?
C4 C5 H5B 109.6(9) . . ?
C4 C5 H5A 111.7(10) . . ?
H5B C5 H5A 108.8(13) . . ?
C5A C5 C4 104.67(11) . . ?
C5A C5 H5B 111.6(10) . . ?
C5A C5 H5A 110.4(10) . . ?
C6 C5A C5 133.34(13) . . ?
C6 C5A C9B 117.69(14) . . ?
C9B C5A C5 108.96(12) . . ?
C5A C6 H6 121.1(10) . . ?
C5A C6 C7 119.02(13) . . ?
C7 C6 H6 119.9(10) . . ?
C6 C7 H7 119.1(11) . . ?
C8 C7 C6 122.88(13) . . ?
C8 C7 H7 118.0(11) . . ?
O8 C8 C7 125.64(13) . . ?
O8 C8 C9A 115.78(12) . . ?
C7 C8 C9A 118.58(14) . . ?
O8 C8A H8AA 111.2(10) . . ?
O8 C8A H8AB 112.9(10) . . ?
O8 C8A H8AC 104.3(10) . . ?
H8AA C8A H8AB 109.7(13) . . ?
H8AA C8A H8AC 108.7(14) . . ?
H8AB C8A H8AC 109.9(14) . . ?
N1 C9A C8 124.86(14) . . ?
C9B C9A N1 117.93(13) . . ?
C9B C9A C8 117.20(13) . . ?
C5A C9B C3A 112.86(13) . . ?
C9A C9B C3A 122.46(13) . . ?
C9A C9B C5A 124.63(13) . . ?

loop_
_geom_bond_atom_site_label_1
_geom_bond_atom_site_label_2
_geom_bond_distance
_geom_bond_site_symmetry_2
_geom_bond_publ_flag
O2 C2 1.2362(17) . ?
O3A C3B 1.2066(17) . ?
O3B C3B 1.3446(17) . ?
O3B C3C 1.4509(17) . ?
O8 C8 1.3662(17) . ?
O8 C8A 1.4275(16) . ?
N1 H1 0.93(2) . ?
N1 C2 1.3825(18) . ?
N1 C9A 1.3831(18) . ?
C2 C3 1.477(2) . ?
C3 C3A 1.366(2) . ?
C3 C3B 1.4862(19) . ?
C3A C4 1.509(2) . ?
C3A C9B 1.4228(19) . ?
C3C H3CA 0.989(19) . ?
C3C H3CB 0.95(2) . ?
C3C H3CC 0.99(2) . ?
C4 H4A 0.969(15) . ?
C4 H4B 0.983(17) . ?
C4 C5 1.553(2) . ?
C5 H5B 0.992(17) . ?
C5 H5A 0.975(17) . ?
C5 C5A 1.506(2) . ?
C5A C6 1.375(2) . ?
C5A C9B 1.4019(19) . ?
C6 H6 0.946(16) . ?
C6 C7 1.404(2) . ?
C7 H7 0.959(18) . ?
C7 C8 1.389(2) . ?
C8 C9A 1.4114(19) . ?
C8A H8AA 0.993(17) . ?
C8A H8AB 0.965(17) . ?
C8A H8AC 0.976(19) . ?
C9A C9B 1.381(2) . ?

loop_
_geom_torsion_atom_site_label_1
_geom_torsion_atom_site_label_2
_geom_torsion_atom_site_label_3
_geom_torsion_atom_site_label_4
_geom_torsion
_geom_torsion_site_symmetry_1
_geom_torsion_site_symmetry_2
_geom_torsion_site_symmetry_3
_geom_torsion_site_symmetry_4
_geom_torsion_publ_flag
O2 C2 C3 C3A 173.52(12) . . . . ?
O2 C2 C3 C3B -11.44(17) . . . . ?
O8 C8 C9A N1 -0.02(18) . . . . ?
O8 C8 C9A C9B -179.11(10) . . . . ?
N1 C2 C3 C3A -4.72(17) . . . . ?
N1 C2 C3 C3B 170.32(11) . . . . ?
N1 C9A C9B C3A -1.37(18) . . . . ?
N1 C9A C9B C5A -178.72(11) . . . . ?
C2 N1 C9A C8 -177.34(11) . . . . ?
C2 N1 C9A C9B 1.74(18) . . . . ?
C2 C3 C3A C4 -177.08(11) . . . . ?
C2 C3 C3A C9B 5.13(18) . . . . ?
C2 C3 C3B O3A -33.88(18) . . . . ?
C2 C3 C3B O3B 148.72(12) . . . . ?
C3 C3A C4 C5 -173.94(13) . . . . ?
C3 C3A C9B C5A 175.50(11) . . . . ?
C3 C3A C9B C9A -2.13(19) . . . . ?
C3A C3 C3B O3A 141.05(15) . . . . ?
C3A C3 C3B O3B -36.35(16) . . . . ?
C3A C4 C5 C5A -3.76(12) . . . . ?
C3B C3 C3A C4 8.1(2) . . . . ?
C3B C3 C3A C9B -169.72(11) . . . . ?
C3C O3B C3B O3A -2.3(2) . . . . ?
C3C O3B C3B C3 175.18(11) . . . . ?
C4 C3A C9B C5A -2.83(14) . . . . ?
C4 C3A C9B C9A 179.54(10) . . . . ?
C4 C5 C5A C6 -179.38(13) . . . . ?
C4 C5 C5A C9B 2.20(13) . . . . ?
C5 C5A C6 C7 -177.75(12) . . . . ?
C5 C5A C9B C3A 0.34(15) . . . . ?
C5 C5A C9B C9A 177.91(11) . . . . ?
C5A C6 C7 C8 -0.05(19) . . . . ?
C6 C5A C9B C3A -178.36(10) . . . . ?
C6 C5A C9B C9A -0.79(19) . . . . ?
C6 C7 C8 O8 178.84(11) . . . . ?
C6 C7 C8 C9A -0.31(19) . . . . ?
C7 C8 C9A N1 179.21(11) . . . . ?
C7 C8 C9A C9B 0.12(17) . . . . ?
C8 C9A C9B C3A 177.79(11) . . . . ?
C8 C9A C9B C5A 0.44(18) . . . . ?
C8A O8 C8 C7 0.96(18) . . . . ?
C8A O8 C8 C9A -179.87(10) . . . . ?
C9A N1 C2 O2 -177.10(11) . . . . ?
C9A N1 C2 C3 1.20(18) . . . . ?
C9B C3A C4 C5 4.03(13) . . . . ?
C9B C5A C6 C7 0.56(18) . . . . ?
